data_7718362
loop_
_publ_author_name
'Brown, Ryan K.'
'Bunyan, Joseph N.'
'Agrawal, Ashi'
'Li, Guoyu'
'Dautoras, Dominykas'
'Sarker, Jagodish C.'
'Keat, Terng Tor'
'Hicks, Thomas'
'Hogarth, Graeme'
'Pugh, David'

_publ_section_title
;
 A revised understanding of the speciation of gold(III) dithiocarbamate
 complexes in solution.
;
_journal_issue 19
_journal_name_full 'Dalton transactions (Cambridge, England : 2003)'
_journal_page_first 7627
_journal_page_last 7640
_journal_paper_doi 10.1039/d5dt00240k
_journal_volume 54
_journal_year 2025
_chemical_formula_moiety 'C18 H36 Au N2 S4, Au Cl2'
_chemical_formula_sum 'C18 H36 Au2 Cl2 N2 S4'
_chemical_formula_weight 873.56
_space_group_crystal_system triclinic
_space_group_IT_number 2
_space_group_name_Hall '-P 1'
_space_group_name_H-M_alt 'P -1'
_atom_sites_solution_hydrogens geom
_atom_sites_solution_primary iterative
_audit_creation_date 2025-02-28
_audit_creation_method
;
Olex2 1.5
(compiled 2024.02.16 svn.r378c4104 for OlexSys, GUI svn.r6928)
;
_audit_update_record
;
2025-03-07 deposited with the CCDC.	2025-03-18 downloaded from the CCDC.
;
_cell_angle_alpha 76.596(2)
_cell_angle_beta 77.724(2)
_cell_angle_gamma 84.299(2)
_cell_formula_units_Z 2
_cell_length_a 8.1079(2)
_cell_length_b 13.3585(2)
_cell_length_c 13.5963(3)
_cell_measurement_reflns_used 11522
_cell_measurement_temperature 100(2)
_cell_measurement_theta_max 31.5480
_cell_measurement_theta_min 1.5590
_cell_volume 1397.80(5)
_computing_cell_refinement 'CrysAlisPro 1.171.41.113a (Rigaku OD, 2021)'
_computing_data_collection 'CrysAlisPro 1.171.41.113a (Rigaku OD, 2021)'
_computing_data_reduction 'CrysAlisPro 1.171.41.113a (Rigaku OD, 2021)'
_computing_molecular_graphics 'Olex2 1.5 (Dolomanov et al., 2009)'
_computing_publication_material 'Olex2 1.5 (Dolomanov et al., 2009)'
_computing_structure_refinement 'SHELXL 2019/3 (Sheldrick, 2015)'
_computing_structure_solution 'olex2.solve 1.5 (Bourhis et al., 2015)'
_diffrn_ambient_temperature 100(2)
_diffrn_detector 'Hybrid Pixel Array Detector'
_diffrn_detector_area_resol_mean 10.0000
_diffrn_detector_type HyPix
_diffrn_measured_fraction_theta_full 1.000
_diffrn_measured_fraction_theta_max 0.919
_diffrn_measurement_details
;
List of Runs (angles in degrees, time in seconds):

  # Type    Start    End  Width  t~exp~   \w     \q     \k     \f   Frames
#--------------------------------------------------------------------------
  1  \w     -8.00 103.00   0.50    0.15    --   20.24  40.00  50.00  222
  2  \w     -8.00 103.00   0.50    0.15    --   20.24  40.00  50.00  222
  3  \w     -8.00 103.00   0.50    0.15    --   20.24  40.00  50.00  222
  4  \w     22.00 103.00   0.50    0.15    --   20.24  19.00 -90.00  162
  5  \w     -8.00  69.00   0.50    0.15    --   20.24  38.00-150.00  154
  6  \w     -8.00 103.00   0.50    0.15    --   20.24  38.00-180.00  222
  7  \w    -62.00  25.00   0.50    0.15    --   20.24 -40.00-103.00  174
  8  \w      0.00  64.00   0.50    0.15    --   20.24 -99.00-120.00  128
  9  \w      0.00  64.00   0.50    0.15    --   20.24 -99.00   0.00  128
 10  \w    -18.00  53.00   0.50    0.15    --   20.24 -77.00  30.00  142
 11  \w      0.00  64.00   0.50    0.15    --   20.24 -99.00  90.00  128
 12  \w      0.00  64.00   0.50    0.15    --   20.24 -99.00 150.00  128
 13  \w   -109.00 -16.00   0.50    0.15    --  -20.71 -19.00  90.00  186
 14  \w    -56.00   7.00   0.50    0.15    --  -20.71 -57.00  90.00  126
 15  \w    -56.00   7.00   0.50    0.15    --  -20.71 -57.00  60.00  126
 16  \w   -103.00   7.00   0.50    0.15    --  -20.71 -40.00-103.00  220
 17  \w    -56.00   7.00   0.50    0.15    --  -20.71 -57.00-180.00  126
 18  \w    -65.00   5.00   0.50    0.15    --  -20.71 101.00-107.24  140
 19  \w    -71.00  -1.00   0.50    0.15    --  -20.71 110.00 168.14  140
 20  \w    -19.00  62.00   0.50    0.15    --  -20.71  40.00  50.00  162
 21  \w     22.00  62.00   0.50    0.15    --  -20.71  19.00 120.00   80
 22  \w     22.00  62.00   0.50    0.15    --  -20.71  19.00 150.00   80
 23  \w    -16.00  62.00   0.50    0.15    --  -20.71  38.00 150.00  156
 24  \w    -16.00  62.00   0.50    0.15    --  -20.71  38.00   0.00  156
 25  \w     22.00  62.00   0.50    0.15    --  -20.71  19.00  30.00   80
 26  \w     22.00  62.00   0.50    0.15    --  -20.71  19.00  90.00   80
 27  \w     22.00  62.00   0.50    0.15    --  -20.71  19.00 -90.00   80
 28  \w     22.00  62.00   0.50    0.15    --  -20.71  19.00-120.00   80
 29  \w     22.00  62.00   0.50    0.15    --  -20.71  19.00-150.00   80
 30  \w     22.00  62.00   0.50    0.15    --  -20.71  19.00-180.00   80
 31  \w    -41.00 -15.00   0.50    0.15    --   20.24 132.00  56.21   52
 32  \w    -37.00 -10.00   0.50    0.15    --   20.24 125.00 117.14   54
 33  \w    -39.00 -12.00   0.50    0.15    --   20.24 128.00 176.00   54
 34  \w    -34.00  -6.00   0.50    0.15    --   20.24 118.00 127.21   56
 35  \w    -27.00   2.00   0.50    0.15    --   20.24 106.00  97.39   58
 36  \w    -27.00   2.00   0.50    0.15    --   20.24 106.00-127.69   58
 37  \w    -25.00   4.00   0.50    0.15    --   20.24 102.00-166.32   58
;
_diffrn_measurement_device 'four-circle diffractometer'
_diffrn_measurement_device_type 'ROD, Synergy Custom system, HyPix'
_diffrn_measurement_method '\w scans'
_diffrn_orient_matrix_type 'CrysAlisPro convention (1999,Acta A55,543-557)'
_diffrn_orient_matrix_UB_11 -0.0674565000
_diffrn_orient_matrix_UB_12 0.0248574000
_diffrn_orient_matrix_UB_13 -0.0237632000
_diffrn_orient_matrix_UB_21 0.0423794000
_diffrn_orient_matrix_UB_22 -0.0122457000
_diffrn_orient_matrix_UB_23 -0.0473638000
_diffrn_orient_matrix_UB_31 -0.0411283000
_diffrn_orient_matrix_UB_32 -0.0471152000
_diffrn_orient_matrix_UB_33 0.0135213000
_diffrn_radiation_monochromator mirror
_diffrn_radiation_probe x-ray
_diffrn_radiation_type 'Mo K\a'
_diffrn_radiation_wavelength 0.71073
_diffrn_reflns_av_R_equivalents 0.0480
_diffrn_reflns_av_unetI/netI 0.0245
_diffrn_reflns_Laue_measured_fraction_full 1.000
_diffrn_reflns_Laue_measured_fraction_max 0.919
_diffrn_reflns_limit_h_max 11
_diffrn_reflns_limit_h_min -11
_diffrn_reflns_limit_k_max 19
_diffrn_reflns_limit_k_min -19
_diffrn_reflns_limit_l_max 19
_diffrn_reflns_limit_l_min -19
_diffrn_reflns_number 74105
_diffrn_reflns_point_group_measured_fraction_full 1.000
_diffrn_reflns_point_group_measured_fraction_max 0.919
_diffrn_reflns_theta_full 25.242
_diffrn_reflns_theta_max 31.606
_diffrn_reflns_theta_min 1.569
_diffrn_source 'Rotating-anode X-ray tube'
_diffrn_source_type 'Rigaku (Mo) X-ray Source'
_exptl_absorpt_coefficient_mu 10.982
_exptl_absorpt_correction_T_max 0.557
_exptl_absorpt_correction_T_min 0.056
_exptl_absorpt_correction_type analytical
_exptl_absorpt_process_details
;
CrysAlisPro 1.171.41.113a (Rigaku Oxford Diffraction, 2021)
Analytical numeric absorption correction using a multifaceted crystal
model based on expressions derived by R.C. Clark & J.S. Reid.
(Clark, R. C. & Reid, J. S. (1995). Acta Cryst. A51, 887-897)
Empirical absorption correction using spherical harmonics,
implemented in SCALE3 ABSPACK scaling algorithm.
;
_exptl_crystal_colour yellow
_exptl_crystal_colour_primary yellow
_exptl_crystal_density_diffrn 2.076
_exptl_crystal_description block
_exptl_crystal_F_000 828
_exptl_crystal_size_max 0.349
_exptl_crystal_size_mid 0.13
_exptl_crystal_size_min 0.071
_refine_diff_density_max 1.285
_refine_diff_density_min -0.933
_refine_diff_density_rms 0.124
_refine_ls_extinction_coef 0.00149(6)
_refine_ls_extinction_expression Fc^*^=kFc[1+0.001xFc^2^\l^3^/sin(2\q)]^-1/4^
_refine_ls_extinction_method 'SHELXL-2019/2 (Sheldrick 2019)'
_refine_ls_goodness_of_fit_ref 1.022
_refine_ls_hydrogen_treatment constr
_refine_ls_matrix_type full
_refine_ls_number_parameters 265
_refine_ls_number_reflns 8622
_refine_ls_number_restraints 0
_refine_ls_restrained_S_all 1.022
_refine_ls_R_factor_all 0.0224
_refine_ls_R_factor_gt 0.0187
_refine_ls_shift/su_max 0.003
_refine_ls_shift/su_mean 0.000
_refine_ls_structure_factor_coef Fsqd
_refine_ls_weighting_details 'w=1/[\s^2^(Fo^2^)+(0.0163P)^2^+1.2290P] where P=(Fo^2^+2Fc^2^)/3'
_refine_ls_weighting_scheme calc
_refine_ls_wR_factor_gt 0.0395
_refine_ls_wR_factor_ref 0.0403
_reflns_Friedel_coverage 0.000
_reflns_number_gt 7946
_reflns_number_total 8622
_reflns_threshold_expression 'I > 2\s(I)'
_cod_data_source_file d5dt00240k2.cif
_cod_data_source_block '[Au(iBu2dtc)2][AuCl2]'
_cod_depositor_comments 'Adding full bibliography for 7718352--7718363.cif.'
_cod_database_code 7718362
_shelx_shelxl_version_number 2019/3
_chemical_oxdiff_formula 'C18 H36 N2 Au2 Cl2 S4'
_chemical_oxdiff_usercomment 'yellow rod JCS_103'
_shelx_space_group_comment
;
The symmetry employed for this shelxl refinement is uniquely defined
by the following loop, which should always be used as a source of
symmetry information in preference to the above space-group names.
They are only intended as comments.
;
_shelx_estimated_absorpt_t_max 0.509
_shelx_estimated_absorpt_t_min 0.114
_reflns_odcompleteness_completeness 100.00
_reflns_odcompleteness_iscentric 1
_reflns_odcompleteness_theta 28.64
_olex2_refinement_description
;
1. Fixed Uiso
 At 1.2 times of:
  All C(H) groups, All C(H,H) groups
 At 1.5 times of:
  All C(H,H,H) groups
2.a Ternary CH refined with riding coordinates:
 C3(H3), C7(H7), C12(H12), C16(H16)
2.b Secondary CH2 refined with riding coordinates:
 C2(H2A,H2B), C6(H6A,H6B), C11(H11A,H11B), C15(H15A,H15B)
2.c Idealised Me refined as rotating group:
 C4(H4A,H4B,H4C), C5(H5A,H5B,H5C), C8(H8A,H8B,H8C), C9(H9A,H9B,H9C), C13(H13A,
 H13B,H13C), C14(H14A,H14B,H14C), C17(H17A,H17B,H17C), C18(H18A,H18B,H18C)
;
_olex2_submission_special_instructions 'No special instructions were received'
_oxdiff_exptl_absorpt_empirical_details
;
Empirical correction (ABSPACK) includes:
- Absorption correction using spherical harmonics
- Frame scaling
- Detector area scaling
- B-factor correction
;
_oxdiff_exptl_absorpt_empirical_full_max 2.053
_oxdiff_exptl_absorpt_empirical_full_min 0.358

loop_
_space_group_symop_operation_xyz
'x, y, z'
'-x, -y, -z'

loop_
_atom_site_label
_atom_site_type_symbol
_atom_site_fract_x
_atom_site_fract_y
_atom_site_fract_z
_atom_site_U_iso_or_equiv
_atom_site_adp_type
_atom_site_occupancy
_atom_site_site_symmetry_order
_atom_site_calc_flag
_atom_site_refinement_flags_posn
_atom_site_refinement_flags_adp
_atom_site_refinement_flags_occupancy
_atom_site_disorder_assembly
_atom_site_disorder_group
Au1 Au 0.500000 0.500000 0.500000 0.01308(3) Uani 1 2 d S . P . .
S1 S 0.51048(7) 0.58018(4) 0.63405(4) 0.01614(10) Uani 1 1 d . . . . .
S2 S 0.33129(7) 0.40384(4) 0.64402(4) 0.01659(10) Uani 1 1 d . . . . .
N1 N 0.3220(2) 0.48008(14) 0.81236(15) 0.0146(3) Uani 1 1 d . . . . .
C1 C 0.3783(3) 0.48747(16) 0.71362(18) 0.0147(4) Uani 1 1 d . . . . .
C2 C 0.3716(3) 0.55112(17) 0.86878(18) 0.0160(4) Uani 1 1 d . . . . .
H2A H 0.477425 0.582809 0.828564 0.019 Uiso 1 1 calc R U . . .
H2B H 0.395148 0.510809 0.935667 0.019 Uiso 1 1 calc R U . . .
C3 C 0.2376(3) 0.63670(17) 0.88881(18) 0.0170(4) Uani 1 1 d . . . . .
H3 H 0.127758 0.604841 0.923460 0.020 Uiso 1 1 calc R U . . .
C4 C 0.2134(3) 0.71148(18) 0.79014(19) 0.0197(5) Uani 1 1 d . . . . .
H4A H 0.319893 0.744076 0.756113 0.030 Uiso 1 1 calc R U . . .
H4B H 0.125740 0.764516 0.806182 0.030 Uiso 1 1 calc R U . . .
H4C H 0.178938 0.674313 0.744204 0.030 Uiso 1 1 calc R U . . .
C5 C 0.2931(3) 0.69191(19) 0.9619(2) 0.0240(5) Uani 1 1 d . . . . .
H5A H 0.304041 0.642548 1.026167 0.036 Uiso 1 1 calc R U . . .
H5B H 0.208596 0.746853 0.977003 0.036 Uiso 1 1 calc R U . . .
H5C H 0.402315 0.721789 0.929457 0.036 Uiso 1 1 calc R U . . .
C6 C 0.2130(3) 0.39669(16) 0.87421(17) 0.0151(4) Uani 1 1 d . . . . .
H6A H 0.162071 0.367762 0.827479 0.018 Uiso 1 1 calc R U . . .
H6B H 0.119833 0.425874 0.921063 0.018 Uiso 1 1 calc R U . . .
C7 C 0.3084(3) 0.30968(17) 0.93827(18) 0.0164(4) Uani 1 1 d . . . . .
H7 H 0.352880 0.339152 0.988120 0.020 Uiso 1 1 calc R U . . .
C8 C 0.1849(3) 0.22835(18) 0.9999(2) 0.0229(5) Uani 1 1 d . . . . .
H8A H 0.089450 0.260878 1.040883 0.034 Uiso 1 1 calc R U . . .
H8B H 0.242459 0.175584 1.045917 0.034 Uiso 1 1 calc R U . . .
H8C H 0.143382 0.196295 0.952521 0.034 Uiso 1 1 calc R U . . .
C9 C 0.4582(3) 0.26236(18) 0.8719(2) 0.0218(5) Uani 1 1 d . . . . .
H9A H 0.417646 0.233822 0.821678 0.033 Uiso 1 1 calc R U . . .
H9B H 0.515196 0.207286 0.916009 0.033 Uiso 1 1 calc R U . . .
H9C H 0.537822 0.315612 0.835386 0.033 Uiso 1 1 calc R U . . .
Au2 Au 1.000000 0.500000 0.500000 0.01289(3) Uani 1 2 d S . P . .
S3 S 0.87823(7) 0.38567(4) 0.65041(4) 0.01555(10) Uani 1 1 d . . . . .
S4 S 0.98792(7) 0.34688(4) 0.44776(4) 0.01760(11) Uani 1 1 d . . . . .
N2 N 0.8595(2) 0.19909(13) 0.60927(15) 0.0145(3) Uani 1 1 d . . . . .
C10 C 0.9009(3) 0.29493(16) 0.57515(18) 0.0145(4) Uani 1 1 d . . . . .
C11 C 0.8060(3) 0.15529(16) 0.71999(18) 0.0175(4) Uani 1 1 d . . . . .
H11A H 0.702467 0.117336 0.730866 0.021 Uiso 1 1 calc R U . . .
H11B H 0.777581 0.212121 0.757268 0.021 Uiso 1 1 calc R U . . .
C12 C 0.9416(3) 0.08246(17) 0.7651(2) 0.0218(5) Uani 1 1 d . . . . .
H12 H 0.955841 0.019766 0.735150 0.026 Uiso 1 1 calc R U . . .
C13 C 1.1121(3) 0.1312(2) 0.7406(2) 0.0311(6) Uani 1 1 d . . . . .
H13A H 1.150459 0.150538 0.665685 0.047 Uiso 1 1 calc R U . . .
H13B H 1.194886 0.081595 0.770738 0.047 Uiso 1 1 calc R U . . .
H13C H 1.100400 0.192764 0.769645 0.047 Uiso 1 1 calc R U . . .
C14 C 0.8779(4) 0.0497(2) 0.8815(2) 0.0347(6) Uani 1 1 d . . . . .
H14A H 0.865272 0.110143 0.912394 0.052 Uiso 1 1 calc R U . . .
H14B H 0.959273 -0.000940 0.911821 0.052 Uiso 1 1 calc R U . . .
H14C H 0.768292 0.018944 0.895017 0.052 Uiso 1 1 calc R U . . .
C15 C 0.8689(3) 0.13015(15) 0.53732(18) 0.0160(4) Uani 1 1 d . . . . .
H15A H 0.868705 0.057772 0.576532 0.019 Uiso 1 1 calc R U . . .
H15B H 0.976894 0.139103 0.486764 0.019 Uiso 1 1 calc R U . . .
C16 C 0.7224(3) 0.15063(16) 0.47917(19) 0.0179(4) Uani 1 1 d . . . . .
H16 H 0.733613 0.220292 0.432076 0.021 Uiso 1 1 calc R U . . .
C17 C 0.7405(4) 0.07031(18) 0.4133(2) 0.0258(5) Uani 1 1 d . . . . .
H17A H 0.849509 0.076143 0.365091 0.039 Uiso 1 1 calc R U . . .
H17B H 0.648795 0.082046 0.374596 0.039 Uiso 1 1 calc R U . . .
H17C H 0.734969 0.001203 0.458052 0.039 Uiso 1 1 calc R U . . .
C18 C 0.5496(3) 0.14902(19) 0.5510(2) 0.0244(5) Uani 1 1 d . . . . .
H18A H 0.536772 0.081450 0.598272 0.037 Uiso 1 1 calc R U . . .
H18B H 0.460712 0.161980 0.510042 0.037 Uiso 1 1 calc R U . . .
H18C H 0.540522 0.202591 0.590647 0.037 Uiso 1 1 calc R U . . .
Au3 Au 1.23348(2) 0.28673(2) 0.23714(2) 0.01748(3) Uani 1 1 d . . . . .
Cl1 Cl 1.16136(8) 0.45380(4) 0.17176(5) 0.02520(12) Uani 1 1 d . . . . .
Cl2 Cl 1.30275(10) 0.11947(5) 0.30081(7) 0.03974(18) Uani 1 1 d . . . . .

loop_
_atom_site_aniso_label
_atom_site_aniso_U_11
_atom_site_aniso_U_22
_atom_site_aniso_U_33
_atom_site_aniso_U_23
_atom_site_aniso_U_13
_atom_site_aniso_U_12
Au1 0.01359(5) 0.01436(5) 0.01090(5) -0.00283(4) -0.00136(4) -0.00094(4)
S1 0.0176(2) 0.0168(2) 0.0139(3) -0.00430(19) -0.0004(2) -0.00404(19)
S2 0.0193(3) 0.0178(2) 0.0130(2) -0.00376(19) -0.0017(2) -0.00479(19)
N1 0.0139(8) 0.0160(8) 0.0134(9) -0.0027(7) -0.0021(7) -0.0009(6)
C1 0.0135(9) 0.0141(9) 0.0168(11) -0.0038(8) -0.0029(8) -0.0008(7)
C2 0.0160(10) 0.0184(10) 0.0142(10) -0.0046(8) -0.0030(8) -0.0017(8)
C3 0.0158(10) 0.0184(10) 0.0174(11) -0.0060(8) -0.0013(8) -0.0029(8)
C4 0.0148(10) 0.0246(11) 0.0173(11) -0.0059(9) 0.0035(9) -0.0014(8)
C5 0.0276(12) 0.0253(12) 0.0230(13) -0.0115(10) -0.0065(10) -0.0021(9)
C6 0.0128(9) 0.0172(10) 0.0140(10) -0.0028(8) 0.0002(8) -0.0024(7)
C7 0.0192(10) 0.0175(10) 0.0124(10) -0.0040(8) -0.0030(8) 0.0012(8)
C8 0.0269(12) 0.0207(11) 0.0195(12) -0.0019(9) -0.0032(10) -0.0024(9)
C9 0.0205(11) 0.0226(11) 0.0210(12) -0.0057(9) -0.0036(9) 0.0054(9)
Au2 0.01403(5) 0.00912(5) 0.01542(6) -0.00243(4) -0.00180(4) -0.00308(4)
S3 0.0194(2) 0.0110(2) 0.0162(3) -0.00399(19) -0.0007(2) -0.00360(18)
S4 0.0248(3) 0.0123(2) 0.0152(3) -0.00370(19) 0.0004(2) -0.00607(19)
N2 0.0160(8) 0.0108(8) 0.0167(9) -0.0036(7) -0.0022(7) -0.0018(6)
C10 0.0141(9) 0.0125(9) 0.0176(11) -0.0038(8) -0.0037(8) -0.0010(7)
C11 0.0219(11) 0.0136(9) 0.0156(11) -0.0019(8) -0.0008(9) -0.0038(8)
C12 0.0326(13) 0.0140(10) 0.0197(12) -0.0027(9) -0.0092(10) 0.0005(9)
C13 0.0300(13) 0.0331(14) 0.0336(16) -0.0075(12) -0.0152(12) 0.0028(11)
C14 0.0574(19) 0.0245(13) 0.0205(13) 0.0025(10) -0.0103(13) -0.0058(12)
C15 0.0192(10) 0.0095(9) 0.0200(11) -0.0043(8) -0.0033(9) -0.0017(7)
C16 0.0221(11) 0.0114(9) 0.0211(12) -0.0034(8) -0.0062(9) -0.0019(8)
C17 0.0376(14) 0.0173(11) 0.0272(14) -0.0080(10) -0.0122(11) -0.0031(10)
C18 0.0199(11) 0.0215(11) 0.0322(14) -0.0040(10) -0.0075(10) -0.0026(9)
Au3 0.01678(4) 0.01870(4) 0.01652(5) -0.00184(3) -0.00316(3) -0.00371(3)
Cl1 0.0225(3) 0.0197(3) 0.0339(3) -0.0041(2) -0.0095(2) 0.0008(2)
Cl2 0.0423(4) 0.0208(3) 0.0536(5) 0.0082(3) -0.0197(4) -0.0059(3)

loop_
_atom_type_symbol
_atom_type_description
_atom_type_scat_dispersion_real
_atom_type_scat_dispersion_imag
_atom_type_scat_source
C C 0.0033 0.0016 'International Tables Vol C Tables 4.2.6.8 and 6.1.1.4'
H H 0.0000 0.0000 'International Tables Vol C Tables 4.2.6.8 and 6.1.1.4'
Au Au -2.0133 8.8022 'International Tables Vol C Tables 4.2.6.8 and 6.1.1.4'
Cl Cl 0.1484 0.1585 'International Tables Vol C Tables 4.2.6.8 and 6.1.1.4'
N N 0.0061 0.0033 'International Tables Vol C Tables 4.2.6.8 and 6.1.1.4'
S S 0.1246 0.1234 'International Tables Vol C Tables 4.2.6.8 and 6.1.1.4'

loop_
_exptl_crystal_face_index_h
_exptl_crystal_face_index_k
_exptl_crystal_face_index_l
_exptl_crystal_face_perp_dist
-1 1 -18 0.0577
0 0 18 0.0157
10 -8 2 0.1368
0 -18 0 0.0512
-11 -1 -2 0.1428
0 18 0 0.0749
0 14 15 0.0391
0 -15 -15 0.0306

loop_
_geom_angle_atom_site_label_1
_geom_angle_atom_site_label_2
_geom_angle_atom_site_label_3
_geom_angle
_geom_angle_site_symmetry_1
_geom_angle_site_symmetry_3
_geom_angle_publ_flag
S1 Au1 S1 180.0 2_666 . ?
S2 Au1 S1 75.400(19) 2_666 2_666 ?
S2 Au1 S1 104.600(19) 2_666 . ?
S2 Au1 S1 75.399(19) . . ?
S2 Au1 S1 104.601(19) . 2_666 ?
S2 Au1 S2 180.00(2) . 2_666 ?
C1 S1 Au1 86.88(8) . . ?
C1 S2 Au1 87.23(8) . . ?
C1 N1 C2 121.94(18) . . ?
C1 N1 C6 121.32(19) . . ?
C6 N1 C2 116.67(18) . . ?
S1 C1 S2 110.49(13) . . ?
N1 C1 S1 125.34(17) . . ?
N1 C1 S2 124.17(16) . . ?
N1 C2 H2A 108.8 . . ?
N1 C2 H2B 108.8 . . ?
N1 C2 C3 113.71(18) . . ?
H2A C2 H2B 107.7 . . ?
C3 C2 H2A 108.8 . . ?
C3 C2 H2B 108.8 . . ?
C2 C3 H3 108.8 . . ?
C4 C3 C2 112.01(19) . . ?
C4 C3 H3 108.8 . . ?
C4 C3 C5 110.89(19) . . ?
C5 C3 C2 107.55(19) . . ?
C5 C3 H3 108.8 . . ?
C3 C4 H4A 109.5 . . ?
C3 C4 H4B 109.5 . . ?
C3 C4 H4C 109.5 . . ?
H4A C4 H4B 109.5 . . ?
H4A C4 H4C 109.5 . . ?
H4B C4 H4C 109.5 . . ?
C3 C5 H5A 109.5 . . ?
C3 C5 H5B 109.5 . . ?
C3 C5 H5C 109.5 . . ?
H5A C5 H5B 109.5 . . ?
H5A C5 H5C 109.5 . . ?
H5B C5 H5C 109.5 . . ?
N1 C6 H6A 109.0 . . ?
N1 C6 H6B 109.0 . . ?
N1 C6 C7 112.98(17) . . ?
H6A C6 H6B 107.8 . . ?
C7 C6 H6A 109.0 . . ?
C7 C6 H6B 109.0 . . ?
C6 C7 H7 108.1 . . ?
C8 C7 C6 108.90(18) . . ?
C8 C7 H7 108.1 . . ?
C8 C7 C9 111.16(19) . . ?
C9 C7 C6 112.39(19) . . ?
C9 C7 H7 108.1 . . ?
C7 C8 H8A 109.5 . . ?
C7 C8 H8B 109.5 . . ?
C7 C8 H8C 109.5 . . ?
H8A C8 H8B 109.5 . . ?
H8A C8 H8C 109.5 . . ?
H8B C8 H8C 109.5 . . ?
C7 C9 H9A 109.5 . . ?
C7 C9 H9B 109.5 . . ?
C7 C9 H9C 109.5 . . ?
H9A C9 H9B 109.5 . . ?
H9A C9 H9C 109.5 . . ?
H9B C9 H9C 109.5 . . ?
S3 Au2 S3 180.0 . 2_766 ?
S4 Au2 S3 75.452(19) 2_766 2_766 ?
S4 Au2 S3 104.549(19) 2_766 . ?
S4 Au2 S3 75.451(19) . . ?
S4 Au2 S3 104.547(19) . 2_766 ?
S4 Au2 S4 180.0 . 2_766 ?
C10 S3 Au2 86.48(8) . . ?
C10 S4 Au2 86.77(7) . . ?
C10 N2 C11 121.61(19) . . ?
C10 N2 C15 120.8(2) . . ?
C11 N2 C15 117.58(17) . . ?
S4 C10 S3 111.28(11) . . ?
N2 C10 S3 124.93(18) . . ?
N2 C10 S4 123.79(17) . . ?
N2 C11 H11A 109.1 . . ?
N2 C11 H11B 109.1 . . ?
N2 C11 C12 112.70(19) . . ?
H11A C11 H11B 107.8 . . ?
C12 C11 H11A 109.1 . . ?
C12 C11 H11B 109.1 . . ?
C11 C12 H12 108.4 . . ?
C11 C12 C14 107.8(2) . . ?
C13 C12 C11 112.46(19) . . ?
C13 C12 H12 108.4 . . ?
C13 C12 C14 111.2(2) . . ?
C14 C12 H12 108.4 . . ?
C12 C13 H13A 109.5 . . ?
C12 C13 H13B 109.5 . . ?
C12 C13 H13C 109.5 . . ?
H13A C13 H13B 109.5 . . ?
H13A C13 H13C 109.5 . . ?
H13B C13 H13C 109.5 . . ?
C12 C14 H14A 109.5 . . ?
C12 C14 H14B 109.5 . . ?
C12 C14 H14C 109.5 . . ?
H14A C14 H14B 109.5 . . ?
H14A C14 H14C 109.5 . . ?
H14B C14 H14C 109.5 . . ?
N2 C15 H15A 109.0 . . ?
N2 C15 H15B 109.0 . . ?
N2 C15 C16 112.97(17) . . ?
H15A C15 H15B 107.8 . . ?
C16 C15 H15A 109.0 . . ?
C16 C15 H15B 109.0 . . ?
C15 C16 H16 108.3 . . ?
C17 C16 C15 107.70(18) . . ?
C17 C16 H16 108.3 . . ?
C18 C16 C15 112.8(2) . . ?
C18 C16 H16 108.3 . . ?
C18 C16 C17 111.4(2) . . ?
C16 C17 H17A 109.5 . . ?
C16 C17 H17B 109.5 . . ?
C16 C17 H17C 109.5 . . ?
H17A C17 H17B 109.5 . . ?
H17A C17 H17C 109.5 . . ?
H17B C17 H17C 109.5 . . ?
C16 C18 H18A 109.5 . . ?
C16 C18 H18B 109.5 . . ?
C16 C18 H18C 109.5 . . ?
H18A C18 H18B 109.5 . . ?
H18A C18 H18C 109.5 . . ?
H18B C18 H18C 109.5 . . ?
Cl2 Au3 Cl1 179.09(3) . . ?

loop_
_geom_bond_atom_site_label_1
_geom_bond_atom_site_label_2
_geom_bond_distance
_geom_bond_site_symmetry_2
_geom_bond_publ_flag
Au1 S1 2.3377(6) 2_666 ?
Au1 S1 2.3378(6) . ?
Au1 S2 2.3237(6) . ?
Au1 S2 2.3237(6) 2_666 ?
S1 C1 1.733(2) . ?
S2 C1 1.737(2) . ?
N1 C1 1.307(3) . ?
N1 C2 1.481(3) . ?
N1 C6 1.475(3) . ?
C2 H2A 0.9900 . ?
C2 H2B 0.9900 . ?
C2 C3 1.527(3) . ?
C3 H3 1.0000 . ?
C3 C4 1.513(3) . ?
C3 C5 1.527(3) . ?
C4 H4A 0.9800 . ?
C4 H4B 0.9800 . ?
C4 H4C 0.9800 . ?
C5 H5A 0.9800 . ?
C5 H5B 0.9800 . ?
C5 H5C 0.9800 . ?
C6 H6A 0.9900 . ?
C6 H6B 0.9900 . ?
C6 C7 1.532(3) . ?
C7 H7 1.0000 . ?
C7 C8 1.524(3) . ?
C7 C9 1.528(3) . ?
C8 H8A 0.9800 . ?
C8 H8B 0.9800 . ?
C8 H8C 0.9800 . ?
C9 H9A 0.9800 . ?
C9 H9B 0.9800 . ?
C9 H9C 0.9800 . ?
Au2 S3 2.3414(5) . ?
Au2 S3 2.3415(6) 2_766 ?
Au2 S4 2.3326(5) 2_766 ?
Au2 S4 2.3326(5) . ?
S3 C10 1.732(2) . ?
S4 C10 1.732(2) . ?
N2 C10 1.308(3) . ?
N2 C11 1.470(3) . ?
N2 C15 1.478(3) . ?
C11 H11A 0.9900 . ?
C11 H11B 0.9900 . ?
C11 C12 1.526(3) . ?
C12 H12 1.0000 . ?
C12 C13 1.526(4) . ?
C12 C14 1.530(4) . ?
C13 H13A 0.9800 . ?
C13 H13B 0.9800 . ?
C13 H13C 0.9800 . ?
C14 H14A 0.9800 . ?
C14 H14B 0.9800 . ?
C14 H14C 0.9800 . ?
C15 H15A 0.9900 . ?
C15 H15B 0.9900 . ?
C15 C16 1.532(3) . ?
C16 H16 1.0000 . ?
C16 C17 1.527(3) . ?
C16 C18 1.526(3) . ?
C17 H17A 0.9800 . ?
C17 H17B 0.9800 . ?
C17 H17C 0.9800 . ?
C18 H18A 0.9800 . ?
C18 H18B 0.9800 . ?
C18 H18C 0.9800 . ?
Au3 Cl1 2.2704(6) . ?
Au3 Cl2 2.2622(6) . ?

loop_
_geom_torsion_atom_site_label_1
_geom_torsion_atom_site_label_2
_geom_torsion_atom_site_label_3
_geom_torsion_atom_site_label_4
_geom_torsion
_geom_torsion_site_symmetry_1
_geom_torsion_site_symmetry_2
_geom_torsion_site_symmetry_3
_geom_torsion_site_symmetry_4
_geom_torsion_publ_flag
Au1 S1 C1 S2 -0.04(10) . . . . ?
Au1 S1 C1 N1 179.47(19) . . . . ?
Au1 S2 C1 S1 0.04(10) . . . . ?
Au1 S2 C1 N1 -179.48(19) . . . . ?
N1 C2 C3 C4 -67.1(2) . . . . ?
N1 C2 C3 C5 170.82(19) . . . . ?
N1 C6 C7 C8 179.41(19) . . . . ?
N1 C6 C7 C9 -57.0(3) . . . . ?
C1 N1 C2 C3 101.0(2) . . . . ?
C1 N1 C6 C7 101.9(2) . . . . ?
C2 N1 C1 S1 -1.9(3) . . . . ?
C2 N1 C1 S2 177.55(15) . . . . ?
C2 N1 C6 C7 -74.9(2) . . . . ?
C6 N1 C1 S1 -178.53(15) . . . . ?
C6 N1 C1 S2 0.9(3) . . . . ?
C6 N1 C2 C3 -82.2(2) . . . . ?
Au2 S3 C10 S4 -1.22(10) . . . . ?
Au2 S3 C10 N2 178.20(19) . . . . ?
Au2 S4 C10 S3 1.22(10) . . . . ?
Au2 S4 C10 N2 -178.20(19) . . . . ?
N2 C11 C12 C13 52.0(3) . . . . ?
N2 C11 C12 C14 175.03(19) . . . . ?
N2 C15 C16 C17 -176.34(19) . . . . ?
N2 C15 C16 C18 -53.1(2) . . . . ?
C10 N2 C11 C12 -105.9(2) . . . . ?
C10 N2 C15 C16 -76.4(3) . . . . ?
C11 N2 C10 S3 -7.1(3) . . . . ?
C11 N2 C10 S4 172.25(16) . . . . ?
C11 N2 C15 C16 105.0(2) . . . . ?
C15 N2 C10 S3 174.28(16) . . . . ?
C15 N2 C10 S4 -6.4(3) . . . . ?
C15 N2 C11 C12 72.8(2) . . . . ?

loop_
_exptl_oxdiff_crystal_face_indexfrac_h
_exptl_oxdiff_crystal_face_indexfrac_k
_exptl_oxdiff_crystal_face_indexfrac_l
_exptl_oxdiff_crystal_face_x
_exptl_oxdiff_crystal_face_y
_exptl_oxdiff_crystal_face_z
-0.5175 1.3677 -18.0815 0.4986 0.8177 -0.2876
-0.2172 0.0880 18.2309 -0.4164 -0.8738 0.2513
9.7456 -8.1894 1.7718 -0.9031 0.4294 0.0090
0.0758 -18.2679 0.0925 -0.4614 0.2225 0.8588
-11.3538 -0.6642 -2.0201 0.7974 -0.3774 0.4709
0.0954 18.2889 -0.0621 0.4497 -0.2170 -0.8664
0.3892 14.4329 14.9723 -0.0233 -0.8694 -0.4936
-0.4666 -14.5609 -14.8816 0.0232 0.8634 0.5040
